data_2101011
loop_
_publ_author_name
'Kawai, T.'
'Endo, Y.'
'Shudo, K.'
'Itai, A.'
'Yamaguchi, K.'

_publ_section_title
;
 Structures of two indolactams
;
_journal_issue 4
_journal_name_full 'Acta Crystallographica Section B'
_journal_page_first 769
_journal_page_last 773
_journal_paper_doi 10.1107/S0108768193001806
_journal_volume 49
_journal_year 1993
_chemical_formula_sum 'C17 H23 N3 O2'
_chemical_formula_weight 301.39
_space_group_IT_number 14
_space_group_name_Hall '-P 2yn'
_space_group_name_H-M_alt 'P 1 21/n 1'
_symmetry_cell_setting monoclinic
_symmetry_space_group_name_Hall '-P 2yn'
_symmetry_space_group_name_H-M 'P 1 21/n 1'
_cell_angle_alpha 90
_cell_angle_beta 92.01(2)
_cell_angle_gamma 90
_cell_formula_units_Z 4
_cell_length_a 15.248(5)
_cell_length_b 17.578(5)
_cell_length_c 6.0100(10)
_cell_volume 1609.9(7)
_diffrn_radiation_type Cu
_diffrn_radiation_wavelength 1.54184
_exptl_absorpt_coefficient_mu 0.63
_exptl_crystal_density_diffrn 1.24
_exptl_crystal_F_000 648
_cod_data_source_file oh0029.cif
_cod_data_source_block oh0029b
_cod_original_cell_volume 1609.7
_cod_database_code 2101011

loop_
_space_group_symop_id
_space_group_symop_operation_xyz
1 x,y,z
2 -x+1/2,y+1/2,-z+1/2
3 -x,-y,-z
4 x+1/2,-y+1/2,z+1/2

loop_
_atom_site_label
_atom_site_fract_x
_atom_site_fract_y
_atom_site_fract_z
O11 .38290(10) .52580(10) .5901(4)
O14 .55280(10) .34970(10) .1772(4)
N1 .1589(2) .2595(2) -.1076(5)
N10 .42030(10) .45350(10) .3026(4)
N13 .21930(10) .43030(10) .4785(4)
C2 .2483(2) .2680(2) -.0792(6)
C3 .2669(2) .3133(2) .0999(5)
C3a .1837(2) .3358(2) .1884(5)
C4 .1571(2) .3827(2) .3651(4)
C5 .0694(2) .3806(2) .4209(6)
C6 .0070(2) .3386(2) .2926(7)
C7 .0292(2) .2991(2) .1081(6)
C7a .1182(2) .2980(2) .0574(5)
C8 .3585(2) .3262(2) .1953(5)
C9 .4047(2) .4000(2) .1183(4)
C11 .3607(2) .4894(2) .4197(5)
C12 .2645(2) .4861(2) .3370(4)
C14 .4931(2) .3832(2) .0158(5)
C15 .2258(2) .5666(2) .3247(5)
C16 .1306(2) .5647(2) .2351(6)
C17 .2810(2) .6162(2) .1733(6)
C18 .1942(2) .4597(2) .6957(5)
H1 .134(2) .229(2) -.203(6)
H2 .288(2) .235(2) -.184(6)
H5 .049(2) .413(2) .554(6)
H6 -.058(2) .341(2) .337(6)
H7 -.013(2) .268(2) .020(6)
H8A .396(2) .277(2) .152(6)
H8B .360(2) .325(2) .383(6)
H9 .368(2) .429(2) -.008(5)
H10 .472(2) .452(2) .359(5)
H12 .262(2) .467(2) .181(5)
H14A .482(2) .345(2) -.119(6)
H14B .520(2) .437(2) -.041(6)
H14O .594(2) .387(2) .294(6)
H15 .230(2) .592(2) .494(6)
H16A .108(2) .616(2) .221(6)
H16B .123(2) .541(2) .076(6)
H16C .093(2) .534(2) .326(6)
H17A .337(2) .621(2) .240(6)
H17B .280(2) .593(2) .005(6)
H17C .257(2) .672(2) .155(6)
H18A .179(2) .413(2) .793(6)
H18B .243(2) .485(2) .765(6)
H18C .145(2) .498(2) .691(6)

loop_
_geom_angle_atom_site_label_1
_geom_angle_atom_site_label_2
_geom_angle_atom_site_label_3
_geom_angle
C3a C3 C8 129.2(2)
C3 C8 C9 115.8(2)
C8 C9 N10 111.9(2)
C9 N10 C11 127.5(2)
N10 C11 C12 118.4(2)
C11 C12 N13 107.3(3)
C12 N13 C4 115.5(3)
N13 C4 C3a 120.0(2)
C4 C3a C3 135.4(2)
C4 N13 C18 116.4(2)
C12 N13 C18 114.7(2)
C14 O14 H14O 121(2)
C2 N1 C7a 109.2(3)
C2 N1 H1 124(3)
C7a N1 H1 126(3)
C9 N10 H10 114(2)
C11 N10 H10 116(2)
N1 C2 C3 109.9(3)
N1 C2 H2 117(2)
C3 C2 H2 134(2)
C2 C3 C3a 106.8(2)
C2 C3 C8 123.5(3)
C3 C3a C7a 106.2(2)
C4 C3a C7a 118.5(2)
N13 C4 C5 122.1(3)
C3a C4 C5 117.9(3)
C4 C5 C6 121.1(4)
C4 C5 H5 119(2)
C6 C5 H5 120(2)
N13 C12 C15 116.8(2)
N13 C12 H12 108(2)
C11 C12 C15 110.0(2)
C11 C12 H12 109(2)
C15 C12 H12 105(2)
O14 C14 C9 110.8(2)
O14 C14 H14A 110(2)
O14 C14 H14B 109(2)
C9 C14 H14A 109(2)
C9 C14 H14B 108(2)
H14A C14 H14B 111(3)
C12 C15 C16 110.8(2)
C12 C15 C17 109.6(2)
C12 C15 H15 109(2)
C16 C15 C17 109.8(2)
C16 C15 H15 111(2)
C17 C15 H15 107(2)
C15 C16 H16A 110(2)
C5 C6 C7 122.0(3)
C5 C6 H6 118(2)
C7 C6 H6 120(2)
C6 C7 C7a 117.7(3)
C6 C7 H7 124(2)
C7a C7 H7 120(2)
N1 C7a C3a 107.8(3)
N1 C7a C7 129.2(3)
C3a C7a C7 122.8(3)
C3 C8 H8A 107(2)
C3 C8 H8B 111(2)
C9 C8 H8A 111(2)
C9 C8 H8B 109(2)
H8A C8 H8B 103(2)
N10 C9 C14 107.8(3)
N10 C9 H9 108(2)
C8 C9 C14 111.9(2)
C8 C9 H9 112(2)
C14 C9 H9 105(2)
O11 C11 N10 120.6(2)
O11 C11 C12 121.1(2)
C15 C16 H16B 114(3)
C15 C16 H16C 114(2)
H16A C16 H16B 105(3)
H16A C16 H16C 110(3)
H16B C16 H16C 104(3)
C15 C17 H17A 108(2)
C15 C17 H17B 111(2)
C15 C17 H17C 113(5)
H17A C17 H17B 115(3)
H17A C17 H17C 106(4)
H17B C17 H17C 105(3)
N13 C18 H18A 108(3)
N13 C18 H18B 109(2)
N13 C18 H18C 115(3)
H18A C18 H18B 109(3)
H18A C18 H18C 111(3)
H18B C18 H18C 106(4)

loop_
_geom_bond_atom_site_label_1
_geom_bond_atom_site_label_2
_geom_bond_distance
C3 C8 1.509(4)
C8 C9 1.555(4)
C9 N10 1.466(4)
N10 C11 1.328(4)
C11 C12 1.533(4)
C12 N13 1.483(3)
N13 C4 1.421(3)
C4 C3a 1.415(4)
C3a C3 1.447(4)
O11 C11 1.244(4)
O14 C14 1.434(4)
O14 H14O 1.13(4)
N1 C2 1.377(4)
N1 C7a 1.368(4)
N1 H1 0.86(4)
N10 H10 0.84(3)
N13 C18 1.467(4)
C2 C3 1.361(4)
C2 H2 1.07(4)
C3a C7a 1.415(4)
C4 C5 1.392(5)
C5 C6 1.412(5)
C5 H5 1.04(4)
C6 C7 1.361(5)
C6 H6 1.03(4)
C7 C7a 1.400(4)
C7 H7 0.98(4)
C8 H8A 1.07(3)
C8 H8B 1.12(3)
C9 C14 1.531(4)
C9 H9 1.05(3)
C12 C15 1.534(4)
C12 H12 1.00(4)
C14 H14A 1.06(3)
C14 H14B 1.10(3)
C15 C16 1.530(4)
C15 C17 1.533(4)
C15 H15 1.11(3)
C16 H16A 0.97(4)
C16 H16B 1.05(4)
C16 H16C 0.97(4)
C17 H17A 0.94(4)
C17 H17B 1.09(4)
C17 H17C 1.05(4)
C18 H18A 1.04(4)
C18 H18B 0.95(4)
C18 H18C 1.01(4)
